data_4330410
loop_
_publ_author_name
'Z. Tomkowicz'
'M. Rams'
'M. Ba\/landa'
'S. Foro'
'H. Nojiri'
'Y. Krupskaya'
'V. Kataev'
'B. B\"uchner'
'S. K. Nayak'
'J. V. Yakhmi'
'W. Haase'

_publ_section_title
;
 Slow Magnetic Relaxations in Manganese(III)
 Tetra(meta-fluorophenyl)porphyrin-tetracyanoethenide. Comparison with the
 Relative Single Chain MagnetorthoCompound
;
_journal_name_full 'Inorganic Chemistry'
_journal_page_first 9983
_journal_page_last 9994
_journal_paper_doi 10.1021/ic3014927
_journal_volume 51
_journal_year 2012
_chemical_formula_moiety 'C50 H24 F2 Mn N8, C10, 2(F0.50), 2(F0.50)'
_chemical_formula_sum 'C60 H24 F4 Mn N8'
_chemical_formula_weight 987.81
_chemical_name_common meta-F
_chemical_name_systematic
; 
 ? 
;
_space_group_IT_number 15
_symmetry_cell_setting monoclinic
_symmetry_space_group_name_Hall '-C 2yc'
_symmetry_space_group_name_H-M 'C 1 2/c 1'
_atom_sites_solution_hydrogens geom
_atom_sites_solution_primary direct
_atom_sites_solution_secondary difmap
_audit_creation_method SHELXL-97
_cell_angle_alpha 90.00
_cell_angle_beta 102.710(4)
_cell_angle_gamma 90.00
_cell_formula_units_Z 4
_cell_length_a 11.3331(7)
_cell_length_b 17.4406(9)
_cell_length_c 25.179(1)
_cell_measurement_reflns_used 5830
_cell_measurement_temperature 293(2)
_cell_measurement_theta_max 22.34
_cell_measurement_theta_min 2.59
_cell_volume 4854.8(4)
_computing_cell_refinement
;
'CrysAlis CCD (Oxford Diffraction Ltd., 2003)' 
;
_computing_data_collection
;
'CrysAlis CCD (Oxford Diffraction Ltd., 2003)' 
;
_computing_data_reduction
;
'CrysAlis RED (Oxford Diffraction Ltd., 2003)' 
;
_computing_molecular_graphics 'PLATON (Spek, 2003)'
_computing_publication_material 'SHELXL-97 (Sheldrick, 1997)'
_computing_structure_refinement 'SHELXL-97 (Sheldrick, 1997)'
_computing_structure_solution 'SHELXS-97 (Sheldrick, 1997)'
_diffrn_ambient_temperature 293(2)
_diffrn_measured_fraction_theta_full 0.996
_diffrn_measured_fraction_theta_max 0.996
_diffrn_measurement_device_type
;
Oxford Diffraction Xcalibur (TM) Single Crystal x-ray Diffractometer with 
Sapphire CCD derector
;
_diffrn_measurement_method
;
Rotation method data acquisition using omega-scans
;
_diffrn_radiation_monochromator graphite
_diffrn_radiation_source 'fine-focus sealed tube'
_diffrn_radiation_type MoK\a
_diffrn_radiation_wavelength 0.71073
_diffrn_reflns_av_R_equivalents 0.0653
_diffrn_reflns_av_sigmaI/netI 0.0452
_diffrn_reflns_limit_h_max 7
_diffrn_reflns_limit_h_min -14
_diffrn_reflns_limit_k_max 21
_diffrn_reflns_limit_k_min -21
_diffrn_reflns_limit_l_max 31
_diffrn_reflns_limit_l_min -31
_diffrn_reflns_number 24219
_diffrn_reflns_theta_full 26.37
_diffrn_reflns_theta_max 26.37
_diffrn_reflns_theta_min 4.13
_diffrn_standards_decay_% 0
_exptl_absorpt_coefficient_mu 0.337
_exptl_absorpt_correction_type none
_exptl_crystal_colour black
_exptl_crystal_density_diffrn 1.351
_exptl_crystal_description prism
_exptl_crystal_F_000 2004
_exptl_crystal_size_max 0.46
_exptl_crystal_size_mid 0.30
_exptl_crystal_size_min 0.26
_refine_diff_density_max 0.784
_refine_diff_density_min -0.549
_refine_diff_density_rms 0.085
_refine_ls_extinction_method none
_refine_ls_goodness_of_fit_ref 1.149
_refine_ls_hydrogen_treatment constr
_refine_ls_matrix_type full
_refine_ls_number_parameters 403
_refine_ls_number_reflns 4935
_refine_ls_number_restraints 147
_refine_ls_restrained_S_all 1.193
_refine_ls_R_factor_all 0.1211
_refine_ls_R_factor_gt 0.1000
_refine_ls_shift/su_max 0.014
_refine_ls_shift/su_mean 0.002
_refine_ls_structure_factor_coef Fsqd
_refine_ls_weighting_details 'calc w=1/[\s^2^(Fo^2^)+(0.1674P)^2^+8.5103P] where P=(Fo^2^+2Fc^2^)/3'
_refine_ls_weighting_scheme calc
_refine_ls_wR_factor_gt 0.2849
_refine_ls_wR_factor_ref 0.3042
_reflns_number_gt 3811
_reflns_number_total 4935
_reflns_threshold_expression >2sigma(I)
_cod_data_source_file ic3014927_si_001.cif
_cod_data_source_block i:\sabine\sabine\haase\ld839
_cod_original_sg_symbol_H-M 'C 2/c'
_cod_database_code 4330410

loop_
_symmetry_equiv_pos_as_xyz
'x, y, z'
'-x, y, -z+1/2'
'x+1/2, y+1/2, z'
'-x+1/2, y+1/2, -z+1/2'
'-x, -y, -z'
'x, -y, z-1/2'
'-x+1/2, -y+1/2, -z'
'x+1/2, -y+1/2, z-1/2'

loop_
_atom_site_label
_atom_site_type_symbol
_atom_site_fract_x
_atom_site_fract_y
_atom_site_fract_z
_atom_site_U_iso_or_equiv
_atom_site_adp_type
_atom_site_occupancy
_atom_site_symmetry_multiplicity
_atom_site_calc_flag
_atom_site_refinement_flags
_atom_site_disorder_assembly
_atom_site_disorder_group
C1 C 0.6490(5) 0.2610(3) 0.3780(2) 0.0577(12) Uani 1 1 d . . .
C2 C 0.5433(6) 0.2407(4) 0.3372(2) 0.0750(17) Uani 1 1 d . . .
H2 H 0.5319 0.2496 0.3000 0.090 Uiso 1 1 calc R . .
C3 C 0.4654(5) 0.2075(4) 0.3617(2) 0.0715(15) Uani 1 1 d . . .
H3 H 0.3895 0.1887 0.3450 0.086 Uiso 1 1 calc R . .
C4 C 0.5195(4) 0.2056(3) 0.41915(19) 0.0522(11) Uani 1 1 d . . .
C5 C 0.4667(4) 0.1730(3) 0.45866(19) 0.0536(11) Uani 1 1 d . . .
C6 C 0.5192(4) 0.1697(3) 0.51383(18) 0.0494(10) Uani 1 1 d . . .
C7 C 0.4650(5) 0.1365(3) 0.5546(2) 0.0639(13) Uani 1 1 d . . .
H7 H 0.3902 0.1122 0.5489 0.077 Uiso 1 1 calc R . .
C8 C 0.5422(5) 0.1471(4) 0.6027(2) 0.0676(14) Uani 1 1 d . . .
H8 H 0.5296 0.1327 0.6366 0.081 Uiso 1 1 calc R . .
C9 C 0.6466(4) 0.1844(3) 0.59268(19) 0.0543(11) Uani 1 1 d . . .
C10 C 0.7473(5) 0.2032(3) 0.63279(19) 0.0615(13) Uani 1 1 d . . .
C11 C 0.7443(6) 0.1866(5) 0.6916(3) 0.0896(17) Uani 1 1 d DU . .
C12A C 0.6688(12) 0.2149(9) 0.7188(5) 0.076(4) Uani 0.50 1 d PDU A 1
H12A H 0.6062 0.2469 0.7017 0.091 Uiso 0.50 1 calc PR A 1
C13A C 0.6838(18) 0.1955(12) 0.7773(7) 0.098(5) Uani 0.50 1 d PDU A 1
H13A H 0.6420 0.2215 0.7997 0.117 Uiso 0.50 1 calc PR A 1
C14A C 0.7633(19) 0.1366(13) 0.7967(8) 0.107(6) Uani 0.50 1 d PDU A 1
H14A H 0.7616 0.1180 0.8312 0.128 Uiso 0.50 1 calc PR A 1
C15A C 0.8380(18) 0.1052(12) 0.7730(6) 0.104(4) Uani 0.50 1 d PDU A 1
C16 C 0.8166(9) 0.1307(5) 0.7202(3) 0.116(2) Uani 1 1 d DU A .
H16 H 0.8610 0.1042 0.6992 0.139 Uiso 1 1 calc R B 1
C17 C 0.3436(4) 0.1371(3) 0.4393(2) 0.0594(12) Uani 1 1 d . D .
C18 C 0.2413(5) 0.1815(4) 0.4277(3) 0.0863(19) Uani 1 1 d D . .
H18 H 0.2450 0.2341 0.4342 0.104 Uiso 1 1 calc R C 1
C19A C 0.1329(9) 0.1458(7) 0.4062(8) 0.079(4) Uani 0.60 1 d PDU D 1
C20A C 0.1207(12) 0.0702(6) 0.3972(9) 0.082(3) Uani 0.60 1 d PDU D 1
H20A H 0.0467 0.0491 0.3802 0.099 Uiso 0.60 1 calc PR D 1
C21A C 0.2175(10) 0.0267(7) 0.4133(5) 0.081(3) Uani 0.60 1 d PDU D 1
H21A H 0.2089 -0.0263 0.4127 0.097 Uiso 0.60 1 calc PR D 1
C22 C 0.3338(7) 0.0591(4) 0.4315(3) 0.091(2) Uani 1 1 d DU . .
H22 H 0.4024 0.0283 0.4381 0.109 Uiso 1 1 calc R D 1
F1 F 0.9001(11) 0.0591(7) 0.7998(5) 0.280(6) Uani 1 1 d U . .
F2B F 0.1822(11) -0.0357(4) 0.3981(5) 0.145(4) Uani 0.50 1 d PD D 2
F2A F 0.0329(6) 0.1770(5) 0.3907(5) 0.119(3) Uani 0.50 1 d PD D 1
Mn1 Mn 0.7500 0.2500 0.5000 0.0431(4) Uani 1 2 d S . .
N1 N 0.6317(3) 0.2393(2) 0.42831(15) 0.0473(9) Uani 1 1 d . . .
N2 N 0.6313(3) 0.1990(2) 0.53767(14) 0.0463(8) Uani 1 1 d . . .
C23 C 0.8785(4) 0.0741(3) 0.4853(2) 0.0563(11) Uani 1 1 d . . .
C24 C 0.9393(4) 0.0036(2) 0.48490(19) 0.0499(10) Uani 1 1 d . . .
C25 C 0.8781(4) -0.0588(3) 0.4569(2) 0.0604(12) Uani 1 1 d . . .
N3 N 0.8312(4) 0.1313(2) 0.48619(19) 0.0638(11) Uani 1 1 d . . .
N4 N 0.8298(5) -0.1116(3) 0.4346(3) 0.1001(19) Uani 1 1 d . . .
C12B C 0.6833(19) 0.2436(10) 0.7145(7) 0.113(5) Uani 0.50 1 d PDU A 2
H12B H 0.6533 0.2869 0.6945 0.135 Uiso 0.50 1 calc PR A 2
C13B C 0.667(2) 0.2338(13) 0.7720(9) 0.129(8) Uani 0.50 1 d PDU A 2
H13B H 0.6199 0.2655 0.7887 0.155 Uiso 0.50 1 calc PR A 2
C14B C 0.7330(16) 0.1701(11) 0.7969(6) 0.087(4) Uani 0.50 1 d PDU A 2
H14B H 0.7280 0.1589 0.8324 0.105 Uiso 0.50 1 calc PR A 2
C15B C 0.799(2) 0.1261(12) 0.7750(7) 0.116(3) Uani 0.50 1 d PDU A 2
C19B C 0.2236(18) 0.0391(9) 0.3991(11) 0.107(6) Uani 0.40 1 d PDU D 2
C20B C 0.123(3) 0.0736(11) 0.399(3) 0.145(14) Uani 0.40 1 d PDU D 2
H20B H 0.0510 0.0463 0.3922 0.173 Uiso 0.40 1 calc PR D 2
C21B C 0.124(2) 0.1522(17) 0.409(2) 0.164(19) Uani 0.40 1 d PDU D 2
H21B H 0.0544 0.1821 0.4033 0.197 Uiso 0.40 1 calc PR D 2
C1L C 0.389(3) 0.0398(14) 0.2677(11) 0.269(10) Uani 1 1 d DU . .
C2L C 0.513(3) 0.024(2) 0.2865(15) 0.384(12) Uani 1 1 d DU . .
C3L C 0.607(4) 0.037(2) 0.3324(15) 0.391(11) Uani 1 1 d DU . .
C4L C 0.719(4) 0.064(2) 0.3238(16) 0.405(11) Uani 1 1 d DU . .
C5L C 0.747(4) 0.065(2) 0.2715(18) 0.411(12) Uani 1 1 d DU . .

loop_
_atom_site_aniso_label
_atom_site_aniso_U_11
_atom_site_aniso_U_22
_atom_site_aniso_U_33
_atom_site_aniso_U_23
_atom_site_aniso_U_13
_atom_site_aniso_U_12
C1 0.051(3) 0.072(3) 0.045(2) 0.005(2) 0.000(2) -0.003(2)
C2 0.069(3) 0.105(5) 0.044(3) 0.010(3) -0.002(2) -0.016(3)
C3 0.062(3) 0.094(4) 0.050(3) 0.008(3) -0.006(2) -0.009(3)
C4 0.048(2) 0.052(3) 0.051(3) 0.0030(19) -0.0009(19) 0.0031(19)
C5 0.047(2) 0.055(3) 0.055(3) 0.001(2) 0.004(2) 0.003(2)
C6 0.045(2) 0.051(2) 0.052(2) 0.0007(19) 0.0093(19) 0.0069(19)
C7 0.054(3) 0.078(3) 0.060(3) 0.002(3) 0.014(2) -0.001(2)
C8 0.060(3) 0.090(4) 0.054(3) 0.003(3) 0.014(2) -0.013(3)
C9 0.054(2) 0.061(3) 0.048(2) 0.004(2) 0.010(2) 0.002(2)
C10 0.060(3) 0.078(3) 0.044(2) 0.003(2) 0.005(2) -0.004(2)
C11 0.073(4) 0.115(5) 0.074(3) -0.006(2) 0.000(3) -0.033(3)
C12A 0.079(5) 0.090(6) 0.063(5) 0.001(4) 0.024(4) -0.011(4)
C13A 0.097(6) 0.095(6) 0.101(6) 0.008(5) 0.023(5) -0.004(5)
C14A 0.110(7) 0.108(7) 0.103(7) 0.004(5) 0.027(5) -0.003(5)
C15A 0.110(6) 0.109(6) 0.088(4) 0.016(4) 0.012(4) -0.003(4)
C16 0.148(7) 0.109(5) 0.086(4) 0.013(4) 0.014(4) -0.015(4)
C17 0.053(3) 0.072(3) 0.049(3) 0.003(2) 0.003(2) -0.008(2)
C18 0.053(3) 0.104(5) 0.093(5) 0.007(4) -0.004(3) -0.010(3)
C19A 0.059(5) 0.098(4) 0.075(5) 0.010(4) 0.006(4) -0.010(4)
C20A 0.076(5) 0.104(4) 0.066(5) 0.004(4) 0.012(3) -0.039(3)
C21A 0.098(4) 0.077(5) 0.072(5) 0.007(4) 0.024(4) -0.032(3)
C22 0.097(4) 0.090(5) 0.089(5) -0.006(4) 0.027(3) -0.023(4)
F1 0.280(10) 0.279(11) 0.243(10) 0.140(9) -0.025(8) 0.085(8)
F2B 0.181(10) 0.079(6) 0.159(9) -0.024(6) 0.002(8) -0.027(6)
F2A 0.052(4) 0.113(6) 0.179(9) -0.010(6) -0.005(5) 0.018(4)
Mn1 0.0392(5) 0.0449(6) 0.0427(5) 0.0022(4) 0.0036(4) 0.0112(4)
N1 0.0414(18) 0.050(2) 0.048(2) 0.0030(15) 0.0035(15) 0.0064(15)
N2 0.0442(18) 0.048(2) 0.0442(19) -0.0008(15) 0.0048(15) 0.0113(15)
C23 0.054(3) 0.054(3) 0.062(3) 0.003(2) 0.015(2) 0.014(2)
C24 0.050(2) 0.042(2) 0.059(3) -0.0013(19) 0.014(2) 0.0096(18)
C25 0.050(2) 0.055(3) 0.075(3) -0.011(2) 0.011(2) 0.003(2)
N3 0.060(2) 0.053(2) 0.076(3) 0.001(2) 0.010(2) 0.024(2)
N4 0.091(4) 0.086(4) 0.120(5) -0.034(4) 0.017(3) -0.019(3)
C12B 0.114(7) 0.127(6) 0.101(7) -0.002(4) 0.031(5) -0.020(4)
C13B 0.125(9) 0.135(9) 0.127(9) -0.002(5) 0.028(5) -0.002(5)
C14B 0.086(6) 0.089(6) 0.086(6) 0.003(5) 0.019(4) -0.001(5)
C15B 0.130(6) 0.123(6) 0.095(4) 0.018(4) 0.024(4) -0.016(4)
C19B 0.107(6) 0.103(7) 0.105(7) -0.005(5) 0.011(4) -0.020(5)
C20B 0.141(15) 0.151(15) 0.141(15) 0.002(5) 0.029(6) -0.013(5)
C21B 0.160(19) 0.169(19) 0.163(19) 0.004(5) 0.035(7) -0.001(5)
C1L 0.271(11) 0.263(11) 0.271(11) -0.002(5) 0.057(5) -0.004(5)
C2L 0.385(12) 0.380(13) 0.386(12) 0.000(5) 0.086(5) 0.002(5)
C3L 0.392(11) 0.387(12) 0.391(12) -0.001(5) 0.080(6) 0.006(5)
C4L 0.402(11) 0.404(12) 0.409(12) 0.002(5) 0.092(6) -0.001(5)
C5L 0.414(13) 0.411(13) 0.408(12) 0.002(5) 0.093(6) 0.001(5)

loop_
_atom_type_symbol
_atom_type_description
_atom_type_scat_dispersion_real
_atom_type_scat_dispersion_imag
_atom_type_scat_source
C C 0.0033 0.0016 'International Tables Vol C Tables 4.2.6.8 and 6.1.1.4'
H H 0.0000 0.0000 'International Tables Vol C Tables 4.2.6.8 and 6.1.1.4'
N N 0.0061 0.0033 'International Tables Vol C Tables 4.2.6.8 and 6.1.1.4'
F F 0.0171 0.0103 'International Tables Vol C Tables 4.2.6.8 and 6.1.1.4'
Mn Mn 0.3368 0.7283 'International Tables Vol C Tables 4.2.6.8 and 6.1.1.4'

loop_
_geom_angle_atom_site_label_1
_geom_angle_atom_site_label_2
_geom_angle_atom_site_label_3
_geom_angle
_geom_angle_site_symmetry_1
_geom_angle_site_symmetry_3
N1 C1 C10 126.4(4) . 7_656
N1 C1 C2 108.8(5) . .
C10 C1 C2 124.8(5) 7_656 .
C3 C2 C1 108.3(5) . .
C3 C2 H2 125.9 . .
C1 C2 H2 125.9 . .
C2 C3 C4 107.3(5) . .
C2 C3 H3 126.3 . .
C4 C3 H3 126.3 . .
N1 C4 C5 125.7(4) . .
N1 C4 C3 109.4(4) . .
C5 C4 C3 124.9(4) . .
C4 C5 C6 125.2(4) . .
C4 C5 C17 116.8(4) . .
C6 C5 C17 118.0(4) . .
N2 C6 C5 124.9(4) . .
N2 C6 C7 109.7(4) . .
C5 C6 C7 125.4(4) . .
C8 C7 C6 107.1(5) . .
C8 C7 H7 126.4 . .
C6 C7 H7 126.4 . .
C7 C8 C9 107.8(5) . .
C7 C8 H8 126.1 . .
C9 C8 H8 126.1 . .
N2 C9 C10 126.1(4) . .
N2 C9 C8 109.7(4) . .
C10 C9 C8 124.3(5) . .
C9 C10 C1 123.5(5) . 7_656
C9 C10 C11 118.3(5) . .
C1 C10 C11 118.2(4) 7_656 .
C12A C11 C16 112.1(9) . .
C12A C11 C12B 22.8(10) . .
C16 C11 C12B 125.2(9) . .
C12A C11 C10 126.7(9) . .
C16 C11 C10 120.7(7) . .
C12B C11 C10 112.6(9) . .
C11 C12A C13A 119.3(14) . .
C11 C12A H12A 120.3 . .
C13A C12A H12A 120.3 . .
C14A C13A C12A 116.3(17) . .
C14A C13A H13A 121.8 . .
C12A C13A H13A 121.8 . .
C15A C14A C13A 127.4(19) . .
C15A C14A H14A 116.3 . .
C13A C14A H14A 116.3 . .
F1 C15A C14A 113.7(16) . .
F1 C15A C16 137.1(18) . .
C14A C15A C16 108.9(16) . .
C11 C16 C15A 134.3(12) . .
C11 C16 C15B 110.7(11) . .
C15A C16 C15B 23.7(10) . .
C11 C16 H16 112.8 . .
C15A C16 H16 112.8 . .
C15B C16 H16 136.4 . .
C18 C17 C22 119.4(6) . .
C18 C17 C5 120.8(5) . .
C22 C17 C5 119.8(5) . .
C17 C18 C19A 117.8(8) . .
C17 C18 C21B 123.9(14) . .
C19A C18 C21B 7(2) . .
C17 C18 H18 121.1 . .
C19A C18 H18 121.1 . .
C21B C18 H18 114.9 . .
F2A C19A C20A 109.0(10) . .
F2A C19A C18 126.8(11) . .
C20A C19A C18 124.2(12) . .
C21A C20A C19A 117.7(14) . .
C21A C20A H20A 121.1 . .
C19A C20A H20A 121.1 . .
C20A C21A C22 121.4(12) . .
C20A C21A H21A 119.3 . .
C22 C21A H21A 119.3 . .
C19B C22 C17 111.7(9) . .
C19B C22 C21A 18.0(12) . .
C17 C22 C21A 118.8(9) . .
C19B C22 H22 124.9 . .
C17 C22 H22 120.6 . .
C21A C22 H22 120.6 . .
C15A F1 C15B 13.5(9) . .
N1 Mn1 N1 180.000(1) . 7_656
N1 Mn1 N2 89.94(15) . .
N1 Mn1 N2 90.06(15) 7_656 .
N1 Mn1 N2 90.06(15) . 7_656
N1 Mn1 N2 89.94(15) 7_656 7_656
N2 Mn1 N2 180.000(1) . 7_656
N1 Mn1 N3 89.46(15) . .
N1 Mn1 N3 90.54(15) 7_656 .
N2 Mn1 N3 90.24(15) . .
N2 Mn1 N3 89.76(15) 7_656 .
N1 Mn1 N3 90.54(15) . 7_656
N1 Mn1 N3 89.46(15) 7_656 7_656
N2 Mn1 N3 89.76(15) . 7_656
N2 Mn1 N3 90.24(15) 7_656 7_656
N3 Mn1 N3 180.0(2) . 7_656
C4 N1 C1 106.1(4) . .
C4 N1 Mn1 127.0(3) . .
C1 N1 Mn1 126.8(3) . .
C6 N2 C9 105.6(4) . .
C6 N2 Mn1 127.3(3) . .
C9 N2 Mn1 127.1(3) . .
N3 C23 C24 178.8(6) . .
C25 C24 C23 119.6(4) . .
C25 C24 C24 121.0(5) . 5_756
C23 C24 C24 119.4(5) . 5_756
N4 C25 C24 178.2(7) . .
C23 N3 Mn1 172.2(4) . .
C11 C12B C13B 119.3(12) . .
C11 C12B H12B 120.4 . .
C13B C12B H12B 120.4 . .
C14B C13B C12B 110.6(13) . .
C14B C13B H13B 124.7 . .
C12B C13B H13B 124.7 . .
C15B C14B C13B 125.9(12) . .
C15B C14B H14B 117.0 . .
C13B C14B H14B 117.0 . .
C14B C15B C16 126.6(15) . .
C14B C15B F1 132.9(14) . .
C16 C15B F1 100.0(12) . .
C20B C19B C22 125(3) . .
C20B C19B F2B 98.3(12) . .
C22 C19B F2B 120.6(14) . .
C19B C20B C21B 119(3) . .
C19B C20B H20B 120.4 . .
C21B C20B H20B 120.4 . .
C20B C21B C18 113(3) . .
C20B C21B H21B 123.6 . .
C18 C21B H21B 123.6 . .
C2L C1L C5L 163(3) . 2_655
C2L C1L C2L 62(3) . 2_655
C5L C1L C2L 102(2) 2_655 2_655
C1L C2L C3L 140(4) . .
C1L C2L C2L 74(3) . 2_655
C3L C2L C2L 140(4) . 2_655
C1L C2L C1L 114(3) . 2_655
C3L C2L C1L 96(3) . 2_655
C2L C2L C1L 43.7(11) 2_655 2_655
C2L C3L C4L 118(4) . .
C3L C4L C5L 122(4) . .
C1L C5L C4L 101(3) 2_655 .

loop_
_geom_bond_atom_site_label_1
_geom_bond_atom_site_label_2
_geom_bond_distance
_geom_bond_site_symmetry_2
C1 N1 1.377(6) .
C1 C10 1.408(7) 7_656
C1 C2 1.440(7) .
C2 C3 1.317(8) .
C2 H2 0.9300 .
C3 C4 1.442(7) .
C3 H3 0.9300 .
C4 N1 1.373(6) .
C4 C5 1.391(7) .
C5 C6 1.387(6) .
C5 C17 1.509(6) .
C6 N2 1.378(6) .
C6 C7 1.429(7) .
C7 C8 1.342(7) .
C7 H7 0.9300 .
C8 C9 1.420(7) .
C8 H8 0.9300 .
C9 N2 1.381(6) .
C9 C10 1.387(7) .
C10 C1 1.408(7) 7_656
C10 C11 1.515(8) .
C11 C12A 1.306(13) .
C11 C16 1.372(11) .
C11 C12B 1.407(16) .
C12A C13A 1.485(18) .
C12A H12A 0.9300 .
C13A C14A 1.38(2) .
C13A H13A 0.9300 .
C14A C15A 1.26(2) .
C14A H14A 0.9300 .
C15A F1 1.179(16) .
C15A C16 1.371(15) .
C16 C15B 1.436(16) .
C16 H16 0.9300 .
C17 C18 1.372(8) .
C17 C22 1.374(9) .
C18 C19A 1.378(10) .
C18 C21B 1.407(19) .
C18 H18 0.9300 .
C19A F2A 1.240(12) .
C19A C20A 1.340(13) .
C20A C21A 1.322(14) .
C20A H20A 0.9300 .
C21A C22 1.415(12) .
C21A H21A 0.9300 .
C22 C19B 1.378(16) .
C22 H22 0.9300 .
F1 C15B 1.66(2) .
F2B C19B 1.386(9) .
Mn1 N1 2.006(4) .
Mn1 N1 2.006(4) 7_656
Mn1 N2 2.016(4) .
Mn1 N2 2.016(4) 7_656
Mn1 N3 2.322(4) .
Mn1 N3 2.322(4) 7_656
C23 N3 1.136(6) .
C23 C24 1.409(6) .
C24 C25 1.396(7) .
C24 C24 1.424(9) 5_756
C25 N4 1.152(7) .
C12B C13B 1.509(19) .
C12B H12B 0.9300 .
C13B C14B 1.41(2) .
C13B H13B 0.9300 .
C14B C15B 1.28(2) .
C14B H14B 0.9300 .
C19B C20B 1.285(19) .
C20B C21B 1.39(2) .
C20B H20B 0.9300 .
C21B H21B 0.9300 .
C1L C2L 1.406(11) .
C1L C5L 1.69(4) 2_655
C1L C2L 1.96(4) 2_655
C2L C3L 1.410(11) .
C2L C2L 1.80(7) 2_655
C2L C1L 1.96(4) 2_655
C3L C4L 1.416(11) .
C4L C5L 1.417(11) .
C5L C1L 1.69(4) 2_655

loop_
_geom_torsion_atom_site_label_1
_geom_torsion_atom_site_label_2
_geom_torsion_atom_site_label_3
_geom_torsion_atom_site_label_4
_geom_torsion
_geom_torsion_site_symmetry_1
_geom_torsion_site_symmetry_4
N1 C1 C2 C3 -0.5(7) . .
C10 C1 C2 C3 179.1(6) 7_656 .
C1 C2 C3 C4 0.0(7) . .
C2 C3 C4 N1 0.5(7) . .
C2 C3 C4 C5 -178.1(5) . .
N1 C4 C5 C6 0.3(8) . .
C3 C4 C5 C6 178.7(5) . .
N1 C4 C5 C17 -178.3(4) . .
C3 C4 C5 C17 0.1(7) . .
C4 C5 C6 N2 0.7(8) . .
C17 C5 C6 N2 179.2(4) . .
C4 C5 C6 C7 179.6(5) . .
C17 C5 C6 C7 -1.8(7) . .
N2 C6 C7 C8 1.3(6) . .
C5 C6 C7 C8 -177.8(5) . .
C6 C7 C8 C9 -1.9(6) . .
C7 C8 C9 N2 1.8(6) . .
C7 C8 C9 C10 -178.5(5) . .
N2 C9 C10 C1 -1.6(9) . 7_656
C8 C9 C10 C1 178.8(5) . 7_656
N2 C9 C10 C11 176.6(5) . .
C8 C9 C10 C11 -3.1(9) . .
C9 C10 C11 C12A -61.0(12) . .
C1 C10 C11 C12A 117.2(10) 7_656 .
C9 C10 C11 C16 111.2(7) . .
C1 C10 C11 C16 -70.6(9) 7_656 .
C9 C10 C11 C12B -81.8(12) . .
C1 C10 C11 C12B 96.4(12) 7_656 .
C16 C11 C12A C13A 10.7(17) . .
C12B C11 C12A C13A -119(3) . .
C10 C11 C12A C13A -176.5(11) . .
C11 C12A C13A C14A -12(2) . .
C12A C13A C14A C15A 12(3) . .
C13A C14A C15A F1 176(2) . .
C13A C14A C15A C16 -9(3) . .
C12A C11 C16 C15A -10.2(19) . .
C12B C11 C16 C15A 11(2) . .
C10 C11 C16 C15A 176.6(15) . .
C12A C11 C16 C15B -7.5(16) . .
C12B C11 C16 C15B 13.9(19) . .
C10 C11 C16 C15B 179.3(13) . .
F1 C15A C16 C11 -178(2) . .
C14A C15A C16 C11 9(3) . .
F1 C15A C16 C15B 176(7) . .
C14A C15A C16 C15B 2(4) . .
C4 C5 C17 C18 -79.7(7) . .
C6 C5 C17 C18 101.6(6) . .
C4 C5 C17 C22 98.4(6) . .
C6 C5 C17 C22 -80.3(7) . .
C22 C17 C18 C19A -3.0(13) . .
C5 C17 C18 C19A 175.1(11) . .
C22 C17 C18 C21B 1(3) . .
C5 C17 C18 C21B 179(3) . .
C17 C18 C19A F2A -176.0(15) . .
C21B C18 C19A F2A 32(25) . .
C17 C18 C19A C20A 2(2) . .
C21B C18 C19A C20A -150(28) . .
F2A C19A C20A C21A -177.2(17) . .
C18 C19A C20A C21A 5(3) . .
C19A C20A C21A C22 -10(3) . .
C18 C17 C22 C19B 16.3(16) . .
C5 C17 C22 C19B -161.8(14) . .
C18 C17 C22 C21A -1.9(11) . .
C5 C17 C22 C21A 180.0(7) . .
C20A C21A C22 C19B -62(4) . .
C20A C21A C22 C17 8.7(18) . .
C14A C15A F1 C15B 0(7) . .
C16 C15A F1 C15B -174(10) . .
C5 C4 N1 C1 177.8(5) . .
C3 C4 N1 C1 -0.8(5) . .
C5 C4 N1 Mn1 0.6(7) . .
C3 C4 N1 Mn1 -178.0(3) . .
C10 C1 N1 C4 -178.8(5) 7_656 .
C2 C1 N1 C4 0.8(6) . .
C10 C1 N1 Mn1 -1.6(7) 7_656 .
C2 C1 N1 Mn1 178.0(4) . .
N1 Mn1 N1 C4 -135(100) 7_656 .
N2 Mn1 N1 C4 -1.5(4) . .
N2 Mn1 N1 C4 178.5(4) 7_656 .
N3 Mn1 N1 C4 88.7(4) . .
N3 Mn1 N1 C4 -91.3(4) 7_656 .
N1 Mn1 N1 C1 49(100) 7_656 .
N2 Mn1 N1 C1 -178.2(4) . .
N2 Mn1 N1 C1 1.8(4) 7_656 .
N3 Mn1 N1 C1 -88.0(4) . .
N3 Mn1 N1 C1 92.0(4) 7_656 .
C5 C6 N2 C9 179.0(4) . .
C7 C6 N2 C9 -0.1(5) . .
C5 C6 N2 Mn1 -2.4(6) . .
C7 C6 N2 Mn1 178.5(3) . .
C10 C9 N2 C6 179.3(5) . .
C8 C9 N2 C6 -1.0(5) . .
C10 C9 N2 Mn1 0.7(7) . .
C8 C9 N2 Mn1 -179.6(3) . .
N1 Mn1 N2 C6 2.4(4) . .
N1 Mn1 N2 C6 -177.6(4) 7_656 .
N2 Mn1 N2 C6 133(100) 7_656 .
N3 Mn1 N2 C6 -87.1(4) . .
N3 Mn1 N2 C6 92.9(4) 7_656 .
N1 Mn1 N2 C9 -179.3(4) . .
N1 Mn1 N2 C9 0.7(4) 7_656 .
N2 Mn1 N2 C9 -49(100) 7_656 .
N3 Mn1 N2 C9 91.3(4) . .
N3 Mn1 N2 C9 -88.7(4) 7_656 .
N3 C23 C24 C25 173(100) . .
N3 C23 C24 C24 -4(32) . 5_756
C23 C24 C25 N4 -160(22) . .
C24 C24 C25 N4 17(23) 5_756 .
C24 C23 N3 Mn1 -28(34) . .
N1 Mn1 N3 C23 -173(3) . .
N1 Mn1 N3 C23 7(3) 7_656 .
N2 Mn1 N3 C23 -83(3) . .
N2 Mn1 N3 C23 97(3) 7_656 .
N3 Mn1 N3 C23 86(54) 7_656 .
C12A C11 C12B C13B 44(2) . .
C16 C11 C12B C13B -17(3) . .
C10 C11 C12B C13B 177.1(16) . .
C11 C12B C13B C14B 8(3) . .
C12B C13B C14B C15B 1(3) . .
C13B C14B C15B C16 -2(4) . .
C13B C14B C15B F1 168(2) . .
C11 C16 C15B C14B -4(3) . .
C15A C16 C15B C14B 171(6) . .
C11 C16 C15B F1 -177.3(10) . .
C15A C16 C15B F1 -2(3) . .
C15A F1 C15B C14B -168(10) . .
C15A F1 C15B C16 4(7) . .
C17 C22 C19B C20B -35(4) . .
C21A C22 C19B C20B 83(6) . .
C17 C22 C19B F2B -162.5(19) . .
C21A C22 C19B F2B -45(3) . .
C22 C19B C20B C21B 33(8) . .
F2B C19B C20B C21B 169(5) . .
C19B C20B C21B C18 -11(8) . .
C17 C18 C21B C20B -5(7) . .
C19A C18 C21B C20B 25(22) . .
C5L C1L C2L C3L 135(10) 2_655 .
C2L C1L C2L C3L 154(6) 2_655 .
C5L C1L C2L C2L -19(11) 2_655 2_655
C5L C1L C2L C1L -1(13) 2_655 2_655
C2L C1L C2L C1L 18(3) 2_655 2_655
C1L C2L C3L C4L -132(6) . .
C2L C2L C3L C4L 7(6) 2_655 .
C1L C2L C3L C4L 8(5) 2_655 .
C2L C3L C4L C5L -12(7) . .
C3L C4L C5L C1L 7(6) . 2_655
